data_7205187
loop_
_publ_author_name
'Jiang, Kai'
'Ma, Lu-Fang'
'Sun, Xiao-Yuan'
'Wang, Li-Ya'

_publ_section_title
;
 Syntheses, structures and luminescent properties of zinc(ii)
 coordination polymers based on bis(imidazole) and dicarboxylate
;
_journal_issue 1
_journal_name_full CrystEngComm
_journal_page_first 330
_journal_paper_doi 10.1039/c0ce00190b
_journal_volume 13
_journal_year 2011
_chemical_formula_sum 'C21 H24 N4 O5 Zn'
_chemical_formula_weight 477.81
_chemical_name_systematic
;
?
;
_space_group_IT_number 2
_symmetry_cell_setting triclinic
_symmetry_space_group_name_Hall '-P 1'
_symmetry_space_group_name_H-M 'P -1'
_atom_sites_solution_hydrogens geom
_atom_sites_solution_primary direct
_atom_sites_solution_secondary difmap
_audit_creation_method SHELXL-97
_cell_angle_alpha 94.8700(10)
_cell_angle_beta 100.6930(10)
_cell_angle_gamma 105.2020(10)
_cell_formula_units_Z 2
_cell_length_a 9.7754(10)
_cell_length_b 10.1743(11)
_cell_length_c 11.4600(12)
_cell_measurement_reflns_used 3375
_cell_measurement_temperature 296(2)
_cell_measurement_theta_max 0.00
_cell_measurement_theta_min 0.00
_cell_volume 1070.03(19)
_computing_cell_refinement 'Bruker SMART'
_computing_data_collection 'Bruker SMART'
_computing_data_reduction 'Bruker SAINT'
_computing_molecular_graphics 'Bruker SHELXTL'
_computing_publication_material 'Bruker SHELXTL'
_computing_structure_refinement 'SHELXL-97 (Sheldrick, 1997)'
_computing_structure_solution 'SHELXS-97 (Sheldrick, 1990)'
_diffrn_ambient_temperature 296(2)
_diffrn_measured_fraction_theta_full 0.991
_diffrn_measured_fraction_theta_max 0.991
_diffrn_measurement_device_type 'CCD area detector'
_diffrn_measurement_method 'phi and omega scans'
_diffrn_radiation_monochromator graphite
_diffrn_radiation_source 'fine-focus sealed tube'
_diffrn_radiation_type MoK\a
_diffrn_radiation_wavelength 0.71073
_diffrn_reflns_av_R_equivalents 0.0175
_diffrn_reflns_av_sigmaI/netI 0.0274
_diffrn_reflns_limit_h_max 11
_diffrn_reflns_limit_h_min -11
_diffrn_reflns_limit_k_max 12
_diffrn_reflns_limit_k_min -12
_diffrn_reflns_limit_l_max 13
_diffrn_reflns_limit_l_min -13
_diffrn_reflns_number 8191
_diffrn_reflns_theta_full 25.50
_diffrn_reflns_theta_max 25.50
_diffrn_reflns_theta_min 2.58
_diffrn_standards_decay_% 0
_diffrn_standards_interval_count 0
_diffrn_standards_interval_time 0
_diffrn_standards_number 0
_exptl_absorpt_coefficient_mu 1.188
_exptl_absorpt_correction_T_max 0.8513
_exptl_absorpt_correction_T_min 0.7717
_exptl_absorpt_correction_type multi-scan
_exptl_absorpt_process_details sadabs
_exptl_crystal_colour colourless
_exptl_crystal_density_diffrn 1.483
_exptl_crystal_density_method 'not measured'
_exptl_crystal_description block
_exptl_crystal_F_000 496
_exptl_crystal_size_max 0.23
_exptl_crystal_size_mid 0.19
_exptl_crystal_size_min 0.14
_refine_diff_density_max 0.470
_refine_diff_density_min -0.207
_refine_diff_density_rms 0.049
_refine_ls_extinction_method none
_refine_ls_goodness_of_fit_ref 1.016
_refine_ls_hydrogen_treatment constr
_refine_ls_matrix_type full
_refine_ls_number_parameters 309
_refine_ls_number_reflns 3951
_refine_ls_number_restraints 8
_refine_ls_restrained_S_all 1.027
_refine_ls_R_factor_all 0.0366
_refine_ls_R_factor_gt 0.0300
_refine_ls_shift/su_max 0.001
_refine_ls_shift/su_mean 0.000
_refine_ls_structure_factor_coef Fsqd
_refine_ls_weighting_details 'calc w=1/[\s^2^(Fo^2^)+(0.0412P)^2^+0.3994P] where P=(Fo^2^+2Fc^2^)/3'
_refine_ls_weighting_scheme calc
_refine_ls_wR_factor_gt 0.0747
_refine_ls_wR_factor_ref 0.0791
_reflns_number_gt 3465
_reflns_number_total 3951
_reflns_threshold_expression >2sigma(I)
_cod_data_source_file C0CE00190B.TXT
_cod_data_source_block a_5
_cod_depositor_comments
;
The following automatic conversions were performed:
'_symmetry_cell_setting' value 'Triclinic' changed to 'triclinic'
according to '/home/saulius/struct/CIF-dictionaries/cif_core.dic'
dictionary named 'cif_core.dic' version 2.4.1 from 2010-06-29.

Automatic conversion script
Id: cif_fix_enum 1555 2011-01-17 13:19:09Z saulius 
;
_cod_original_sg_symbol_H-M P-1
_cod_database_code 7205187

loop_
_symmetry_equiv_pos_as_xyz
'x, y, z'
'-x, -y, -z'

loop_
_atom_site_label
_atom_site_type_symbol
_atom_site_fract_x
_atom_site_fract_y
_atom_site_fract_z
_atom_site_U_iso_or_equiv
_atom_site_adp_type
_atom_site_occupancy
_atom_site_symmetry_multiplicity
_atom_site_calc_flag
_atom_site_refinement_flags
_atom_site_disorder_assembly
_atom_site_disorder_group
C20 C -0.1944(5) 0.0355(7) -0.0204(6) 0.060(2) Uani 0.581(5) 1 d PD A 1
H20A H -0.1755 -0.0467 0.0078 0.072 Uiso 0.581(5) 1 calc PR A 1
H20B H -0.2015 0.0263 -0.1064 0.072 Uiso 0.581(5) 1 calc PR A 1
C21 C -0.3398(5) 0.0508(6) 0.0084(8) 0.100(3) Uani 0.581(5) 1 d PD A 1
H21A H -0.3266 0.0805 0.0934 0.120 Uiso 0.581(5) 1 calc PR A 1
H21B H -0.3710 0.1190 -0.0356 0.120 Uiso 0.581(5) 1 calc PR A 1
C22 C -0.4511(5) -0.0861(6) -0.0278(6) 0.088(2) Uani 0.581(5) 1 d PD A 1
H22A H -0.4455 -0.1252 -0.1054 0.132 Uiso 0.581(5) 1 d PR A 1
H22C H -0.4314 -0.1454 0.0300 0.132 Uiso 0.581(5) 1 d PR A 1
C20' C -0.1851(7) 0.0204(8) 0.0055(10) 0.055(3) Uani 0.419(5) 1 d PD A 2
H20C H -0.2008 -0.0053 -0.0804 0.066 Uiso 0.419(5) 1 calc PR A 2
H20D H -0.1440 -0.0463 0.0439 0.066 Uiso 0.419(5) 1 calc PR A 2
C21' C -0.3250(6) 0.0076(7) 0.0351(7) 0.060(2) Uani 0.419(5) 1 d PD A 2
H21C H -0.3108 0.0234 0.1217 0.072 Uiso 0.419(5) 1 calc PR A 2
H21D H -0.3847 -0.0864 0.0082 0.072 Uiso 0.419(5) 1 calc PR A 2
C22' C -0.4056(7) 0.0999(7) -0.0154(6) 0.069(2) Uani 0.419(5) 1 d PD A 2
H22D H -0.3552 0.1929 0.0203 0.103 Uiso 0.419(5) 1 d PR A 2
H22F H -0.4109 0.0915 -0.1003 0.103 Uiso 0.419(5) 1 d PR A 2
Zn1 Zn 0.26144(2) 0.38685(2) 0.31687(2) 0.03287(7) Uani 1 1 d . . .
O1 O 0.40523(15) 0.27758(13) 0.32978(13) 0.0400(4) Uani 1 1 d . . .
O2 O 0.20852(15) 0.12046(14) 0.34898(14) 0.0446(4) Uani 1 1 d . . .
O3 O 0.19368(15) -0.36899(14) 0.25855(14) 0.0448(4) Uani 1 1 d . . .
O4 O 0.39554(15) -0.42865(13) 0.31872(14) 0.0400(4) Uani 1 1 d . . .
O5 O 0.78895(16) 0.03203(15) 0.36435(16) 0.0515(4) Uani 1 1 d . . .
N1 N 0.19330(18) 0.41149(16) 0.46905(15) 0.0361(4) Uani 1 1 d . . .
N2 N 0.2099(2) 0.4872(2) 0.65756(17) 0.0488(5) Uani 1 1 d . . .
N3 N 0.1039(2) 0.30737(18) 0.16813(16) 0.0429(4) Uani 1 1 d . A .
N4 N -0.0744(2) 0.1575(2) 0.03899(17) 0.0506(5) Uani 1 1 d D . .
C1 C 0.4202(2) 0.04900(18) 0.34418(16) 0.0303(4) Uani 1 1 d . . .
C2 C 0.3424(2) -0.08917(18) 0.32689(17) 0.0310(4) Uani 1 1 d . . .
H2 H 0.2421 -0.1142 0.3183 0.037 Uiso 1 1 calc R . .
C3 C 0.4141(2) -0.19008(18) 0.32246(16) 0.0290(4) Uani 1 1 d . . .
C4 C 0.5645(2) -0.15345(19) 0.33763(18) 0.0340(4) Uani 1 1 d . . .
H4 H 0.6129 -0.2209 0.3372 0.041 Uiso 1 1 calc R . .
C5 C 0.6419(2) -0.0148(2) 0.35356(18) 0.0347(5) Uani 1 1 d . . .
C6 C 0.5692(2) 0.08542(19) 0.35674(18) 0.0350(5) Uani 1 1 d . . .
H6 H 0.6213 0.1779 0.3674 0.042 Uiso 1 1 calc R . .
C7 C 0.3372(2) 0.15540(19) 0.34221(17) 0.0334(5) Uani 1 1 d . . .
C8 C 0.3263(2) -0.33955(19) 0.29763(17) 0.0317(4) Uani 1 1 d . . .
C9 C 0.8662(2) -0.0684(2) 0.3642(3) 0.0551(7) Uani 1 1 d . . .
H9A H 0.8500 -0.1214 0.4283 0.083 Uiso 1 1 calc R . .
H9B H 0.9681 -0.0234 0.3752 0.083 Uiso 1 1 calc R . .
H9C H 0.8328 -0.1281 0.2890 0.083 Uiso 1 1 calc R . .
C10 C 0.2777(2) 0.4923(2) 0.56574(19) 0.0430(5) Uani 1 1 d . . .
H10 H 0.3720 0.5459 0.5698 0.052 Uiso 1 1 calc R . .
C11 C 0.0651(2) 0.3518(2) 0.5016(2) 0.0460(6) Uani 1 1 d . . .
H11 H -0.0157 0.2894 0.4513 0.055 Uiso 1 1 calc R . .
C12 C 0.0745(3) 0.3976(3) 0.6172(2) 0.0516(6) Uani 1 1 d . . .
H12 H 0.0029 0.3731 0.6610 0.062 Uiso 1 1 calc R . .
C13 C 0.2794(3) 0.5543(3) 0.7806(2) 0.0652(7) Uani 1 1 d . . .
H13A H 0.2065 0.5741 0.8206 0.078 Uiso 1 1 calc R . .
H13B H 0.3494 0.6410 0.7783 0.078 Uiso 1 1 calc R . .
C14 C 0.3553(3) 0.4654(3) 0.8513(2) 0.0637(7) Uani 1 1 d . . .
H14A H 0.4099 0.4269 0.8020 0.076 Uiso 1 1 calc R . .
H14B H 0.2829 0.3895 0.8701 0.076 Uiso 1 1 calc R . .
C15 C 0.4575(3) 0.5432(3) 0.9670(2) 0.0717(8) Uani 1 1 d . . .
H15A H 0.4017 0.5754 1.0190 0.086 Uiso 1 1 calc R . .
H15B H 0.5251 0.6233 0.9489 0.086 Uiso 1 1 calc R . .
C17 C 0.0122(3) 0.1829(2) 0.1481(2) 0.0480(6) Uani 1 1 d . A .
H17 H 0.0083 0.1205 0.2031 0.058 Uiso 1 1 calc R . .
C18 C 0.0717(3) 0.3639(3) 0.0656(2) 0.0568(7) Uani 1 1 d . . .
H18 H 0.1179 0.4523 0.0533 0.068 Uiso 1 1 calc R A .
C19 C -0.0374(3) 0.2719(3) -0.0147(2) 0.0597(7) Uani 1 1 d . A .
H19 H -0.0788 0.2844 -0.0914 0.072 Uiso 1 1 calc R . .

loop_
_atom_site_aniso_label
_atom_site_aniso_U_11
_atom_site_aniso_U_22
_atom_site_aniso_U_33
_atom_site_aniso_U_23
_atom_site_aniso_U_13
_atom_site_aniso_U_12
C20 0.043(3) 0.074(4) 0.047(3) 0.009(3) -0.011(2) 0.004(3)
C21 0.056(3) 0.077(4) 0.164(7) 0.043(4) -0.017(4) 0.034(3)
C22 0.064(3) 0.090(4) 0.096(4) -0.008(3) 0.027(3) -0.003(3)
C20' 0.045(4) 0.056(5) 0.045(5) -0.007(4) -0.021(3) 0.008(3)
C21' 0.045(4) 0.058(5) 0.065(4) -0.003(4) -0.008(3) 0.009(3)
C22' 0.075(5) 0.059(4) 0.066(4) 0.009(3) 0.013(4) 0.009(4)
Zn1 0.03591(13) 0.02128(11) 0.04094(13) 0.00495(9) 0.00427(10) 0.00993(9)
O1 0.0411(8) 0.0195(6) 0.0597(9) 0.0079(6) 0.0075(7) 0.0109(6)
O2 0.0361(8) 0.0316(7) 0.0683(10) 0.0097(7) 0.0094(7) 0.0141(6)
O3 0.0360(8) 0.0275(7) 0.0661(10) 0.0048(7) 0.0045(7) 0.0058(6)
O4 0.0387(8) 0.0197(6) 0.0642(9) 0.0097(6) 0.0129(7) 0.0104(6)
O5 0.0315(8) 0.0324(8) 0.0909(12) 0.0173(8) 0.0098(8) 0.0094(6)
N1 0.0351(9) 0.0292(8) 0.0448(10) 0.0069(7) 0.0078(8) 0.0106(7)
N2 0.0591(12) 0.0508(11) 0.0446(10) 0.0094(9) 0.0178(9) 0.0240(10)
N3 0.0480(10) 0.0337(9) 0.0429(10) 0.0066(8) -0.0020(8) 0.0125(8)
N4 0.0435(11) 0.0530(12) 0.0478(11) 0.0003(9) -0.0036(9) 0.0123(9)
C1 0.0358(10) 0.0232(9) 0.0321(10) 0.0043(7) 0.0031(8) 0.0116(8)
C2 0.0317(10) 0.0252(9) 0.0366(10) 0.0052(8) 0.0051(8) 0.0101(8)
C3 0.0351(10) 0.0201(9) 0.0322(10) 0.0050(7) 0.0067(8) 0.0083(8)
C4 0.0355(10) 0.0255(9) 0.0451(11) 0.0079(8) 0.0096(9) 0.0142(8)
C5 0.0296(10) 0.0283(10) 0.0457(11) 0.0094(8) 0.0057(9) 0.0074(8)
C6 0.0372(11) 0.0195(9) 0.0445(11) 0.0055(8) 0.0018(9) 0.0061(8)
C7 0.0401(11) 0.0223(9) 0.0365(10) 0.0024(8) 0.0008(9) 0.0125(8)
C8 0.0375(11) 0.0223(9) 0.0378(10) 0.0065(8) 0.0128(9) 0.0091(8)
C9 0.0346(12) 0.0466(13) 0.0894(18) 0.0197(12) 0.0140(12) 0.0172(10)
C10 0.0415(12) 0.0408(12) 0.0453(12) 0.0038(10) 0.0100(10) 0.0093(10)
C11 0.0354(11) 0.0396(12) 0.0649(15) 0.0162(11) 0.0093(10) 0.0121(9)
C12 0.0456(13) 0.0557(14) 0.0679(15) 0.0259(12) 0.0261(11) 0.0242(11)
C13 0.0902(19) 0.0680(17) 0.0455(14) 0.0029(12) 0.0176(13) 0.0357(15)
C14 0.0799(18) 0.0737(18) 0.0442(14) 0.0044(12) 0.0145(13) 0.0336(15)
C15 0.093(2) 0.079(2) 0.0501(15) 0.0043(13) 0.0133(14) 0.0394(17)
C17 0.0494(13) 0.0411(12) 0.0454(13) 0.0063(10) -0.0036(11) 0.0087(10)
C18 0.0693(17) 0.0450(13) 0.0510(14) 0.0149(11) -0.0010(12) 0.0148(12)
C19 0.0692(17) 0.0621(16) 0.0444(13) 0.0096(12) -0.0047(12) 0.0242(14)

loop_
_atom_type_symbol
_atom_type_description
_atom_type_scat_dispersion_real
_atom_type_scat_dispersion_imag
_atom_type_scat_source
C C 0.0033 0.0016 'International Tables Vol C Tables 4.2.6.8 and 6.1.1.4'
H H 0.0000 0.0000 'International Tables Vol C Tables 4.2.6.8 and 6.1.1.4'
N N 0.0061 0.0033 'International Tables Vol C Tables 4.2.6.8 and 6.1.1.4'
O O 0.0106 0.0060 'International Tables Vol C Tables 4.2.6.8 and 6.1.1.4'
Zn Zn 0.2839 1.4301 'International Tables Vol C Tables 4.2.6.8 and 6.1.1.4'

loop_
_geom_angle_atom_site_label_1
_geom_angle_atom_site_label_2
_geom_angle_atom_site_label_3
_geom_angle
_geom_angle_site_symmetry_1
_geom_angle_site_symmetry_3
_geom_angle_publ_flag
N4 C20 C21 109.5(5) . . ?
N4 C20 H20A 109.8 . . ?
C21 C20 H20A 109.8 . . ?
N4 C20 H20B 109.8 . . ?
C21 C20 H20B 109.8 . . ?
H20A C20 H20B 108.2 . . ?
C22 C21 C20 108.0(5) . . ?
C22 C21 H21A 110.1 . . ?
C20 C21 H21A 110.1 . . ?
C22 C21 H21B 110.1 . . ?
C20 C21 H21B 110.1 . . ?
H21A C21 H21B 108.4 . . ?
C22 C21 H22D 131.1 . . ?
C20 C21 H22D 116.4 . . ?
H21A C21 H22D 73.3 . . ?
H21B C21 H22D 36.0 . . ?
C22 C21 H22F 86.8 . . ?
C20 C21 H22F 103.8 . . ?
H21A C21 H22F 134.2 . . ?
H21B C21 H22F 28.6 . . ?
H22D C21 H22F 64.3 . . ?
C21 C22 H22A 109.3 . . ?
C21 C22 H22C 108.7 . . ?
H22A C22 H22C 109.5 . . ?
C21' C20' N4 117.6(6) . . ?
C21' C20' H20C 107.9 . . ?
N4 C20' H20C 107.9 . . ?
C21' C20' H20D 107.9 . . ?
N4 C20' H20D 107.9 . . ?
H20C C20' H20D 107.2 . . ?
C20' C21' C22' 116.3(7) . . ?
C20' C21' H21C 108.2 . . ?
C22' C21' H21C 108.2 . . ?
C20' C21' H21D 108.2 . . ?
C22' C21' H21D 108.2 . . ?
H21C C21' H21D 107.4 . . ?
C21' C22' H22D 109.3 . . ?
C21' C22' H22F 108.4 . . ?
H22D C22' H22F 109.5 . . ?
O4 Zn1 N1 102.00(6) 1_565 . ?
O4 Zn1 O1 98.90(6) 1_565 . ?
N1 Zn1 O1 112.32(6) . . ?
O4 Zn1 N3 117.43(7) 1_565 . ?
N1 Zn1 N3 115.66(7) . . ?
O1 Zn1 N3 109.28(7) . . ?
C7 O1 Zn1 106.84(12) . . ?
C8 O4 Zn1 111.48(12) . 1_545 ?
C5 O5 C9 117.04(16) . . ?
C10 N1 C11 105.61(19) . . ?
C10 N1 Zn1 122.21(15) . . ?
C11 N1 Zn1 132.11(15) . . ?
C10 N2 C12 107.21(19) . . ?
C10 N2 C13 124.4(2) . . ?
C12 N2 C13 128.0(2) . . ?
C17 N3 C18 105.06(19) . . ?
C17 N3 Zn1 125.53(15) . . ?
C18 N3 Zn1 129.35(16) . . ?
C17 N4 C19 107.4(2) . . ?
C17 N4 C20 130.6(4) . . ?
C19 N4 C20 121.9(3) . . ?
C17 N4 C20' 117.0(5) . . ?
C19 N4 C20' 135.6(5) . . ?
C20 N4 C20' 13.7(6) . . ?
C6 C1 C2 119.63(18) . . ?
C6 C1 C7 121.85(17) . . ?
C2 C1 C7 118.44(17) . . ?
C1 C2 C3 120.13(18) . . ?
C1 C2 H2 119.9 . . ?
C3 C2 H2 119.9 . . ?
C2 C3 C4 120.27(17) . . ?
C2 C3 C8 119.06(17) . . ?
C4 C3 C8 120.65(17) . . ?
C3 C4 C5 119.37(18) . . ?
C3 C4 H4 120.3 . . ?
C5 C4 H4 120.3 . . ?
O5 C5 C6 115.98(17) . . ?
O5 C5 C4 124.02(18) . . ?
C6 C5 C4 119.98(18) . . ?
C1 C6 C5 120.59(17) . . ?
C1 C6 H6 119.7 . . ?
C5 C6 H6 119.7 . . ?
O2 C7 O1 123.56(18) . . ?
O2 C7 C1 119.33(17) . . ?
O1 C7 C1 117.07(18) . . ?
O3 C8 O4 123.93(17) . . ?
O3 C8 C3 119.04(17) . . ?
O4 C8 C3 117.02(17) . . ?
O5 C9 H9A 109.5 . . ?
O5 C9 H9B 109.5 . . ?
H9A C9 H9B 109.5 . . ?
O5 C9 H9C 109.5 . . ?
H9A C9 H9C 109.5 . . ?
H9B C9 H9C 109.5 . . ?
N1 C10 N2 111.1(2) . . ?
N1 C10 H10 124.4 . . ?
N2 C10 H10 124.4 . . ?
C12 C11 N1 109.5(2) . . ?
C12 C11 H11 125.2 . . ?
N1 C11 H11 125.2 . . ?
C11 C12 N2 106.5(2) . . ?
C11 C12 H12 126.7 . . ?
N2 C12 H12 126.7 . . ?
N2 C13 C14 111.8(2) . . ?
N2 C13 H13A 109.3 . . ?
C14 C13 H13A 109.3 . . ?
N2 C13 H13B 109.3 . . ?
C14 C13 H13B 109.3 . . ?
H13A C13 H13B 107.9 . . ?
C13 C14 C15 113.0(2) . . ?
C13 C14 H14A 109.0 . . ?
C15 C14 H14A 109.0 . . ?
C13 C14 H14B 109.0 . . ?
C15 C14 H14B 109.0 . . ?
H14A C14 H14B 107.8 . . ?
C14 C15 C15 113.0(3) . 2_667 ?
C14 C15 H15A 109.0 . . ?
C15 C15 H15A 109.0 2_667 . ?
C14 C15 H15B 109.0 . . ?
C15 C15 H15B 109.0 2_667 . ?
H15A C15 H15B 107.8 . . ?
N3 C17 N4 111.6(2) . . ?
N3 C17 H17 124.2 . . ?
N4 C17 H17 124.2 . . ?
C19 C18 N3 109.8(2) . . ?
C19 C18 H18 125.1 . . ?
N3 C18 H18 125.1 . . ?
C18 C19 N4 106.2(2) . . ?
C18 C19 H19 126.9 . . ?
N4 C19 H19 126.9 . . ?

loop_
_geom_bond_atom_site_label_1
_geom_bond_atom_site_label_2
_geom_bond_distance
_geom_bond_site_symmetry_2
_geom_bond_publ_flag
C20 N4 1.475(5) . ?
C20 C21 1.561(7) . ?
C20 H20A 0.9700 . ?
C20 H20B 0.9700 . ?
C21 C22 1.495(6) . ?
C21 H21A 0.9700 . ?
C21 H21B 0.9700 . ?
C22 H22A 0.9600 . ?
C22 H22C 0.9600 . ?
C20' C21' 1.445(10) . ?
C20' N4 1.493(7) . ?
C20' H20C 0.9700 . ?
C20' H20D 0.9700 . ?
C21' C22' 1.466(7) . ?
C21' H21C 0.9700 . ?
C21' H21D 0.9700 . ?
C22' H22D 0.9600 . ?
C22' H22F 0.9600 . ?
Zn1 O4 1.9837(13) 1_565 ?
Zn1 N1 1.9982(17) . ?
Zn1 O1 2.0009(14) . ?
Zn1 N3 2.0174(17) . ?
O1 C7 1.280(2) . ?
O2 C7 1.233(2) . ?
O3 C8 1.237(2) . ?
O4 C8 1.279(2) . ?
O4 Zn1 1.9837(13) 1_545 ?
O5 C5 1.369(2) . ?
O5 C9 1.421(3) . ?
N1 C10 1.317(3) . ?
N1 C11 1.375(3) . ?
N2 C10 1.341(3) . ?
N2 C12 1.365(3) . ?
N2 C13 1.468(3) . ?
N3 C17 1.319(3) . ?
N3 C18 1.373(3) . ?
N4 C17 1.336(3) . ?
N4 C19 1.360(3) . ?
C1 C6 1.382(3) . ?
C1 C2 1.389(3) . ?
C1 C7 1.513(3) . ?
C2 C3 1.390(3) . ?
C2 H2 0.9300 . ?
C3 C4 1.391(3) . ?
C3 C8 1.511(2) . ?
C4 C5 1.394(3) . ?
C4 H4 0.9300 . ?
C5 C6 1.389(3) . ?
C6 H6 0.9300 . ?
C9 H9A 0.9600 . ?
C9 H9B 0.9600 . ?
C9 H9C 0.9600 . ?
C10 H10 0.9300 . ?
C11 C12 1.345(3) . ?
C11 H11 0.9300 . ?
C12 H12 0.9300 . ?
C13 C14 1.510(4) . ?
C13 H13A 0.9700 . ?
C13 H13B 0.9700 . ?
C14 C15 1.516(4) . ?
C14 H14A 0.9700 . ?
C14 H14B 0.9700 . ?
C15 C15 1.517(6) 2_667 ?
C15 H15A 0.9700 . ?
C15 H15B 0.9700 . ?
C17 H17 0.9300 . ?
C18 C19 1.352(3) . ?
C18 H18 0.9300 . ?
C19 H19 0.9300 . ?

loop_
_geom_torsion_atom_site_label_1
_geom_torsion_atom_site_label_2
_geom_torsion_atom_site_label_3
_geom_torsion_atom_site_label_4
_geom_torsion
_geom_torsion_site_symmetry_1
_geom_torsion_site_symmetry_2
_geom_torsion_site_symmetry_3
_geom_torsion_site_symmetry_4
_geom_torsion_publ_flag
N4 C20 C21 C22 -166.8(5) . . . . ?
N4 C20' C21' C22' 58.1(11) . . . . ?
O4 Zn1 O1 C7 173.49(13) 1_565 . . . ?
N1 Zn1 O1 C7 66.53(14) . . . . ?
N3 Zn1 O1 C7 -63.23(14) . . . . ?
O4 Zn1 N1 C10 -33.71(17) 1_565 . . . ?
O1 Zn1 N1 C10 71.25(17) . . . . ?
N3 Zn1 N1 C10 -162.36(16) . . . . ?
O4 Zn1 N1 C11 149.92(18) 1_565 . . . ?
O1 Zn1 N1 C11 -105.11(19) . . . . ?
N3 Zn1 N1 C11 21.3(2) . . . . ?
O4 Zn1 N3 C17 174.97(18) 1_565 . . . ?
N1 Zn1 N3 C17 -64.4(2) . . . . ?
O1 Zn1 N3 C17 63.5(2) . . . . ?
O4 Zn1 N3 C18 -1.7(2) 1_565 . . . ?
N1 Zn1 N3 C18 118.9(2) . . . . ?
O1 Zn1 N3 C18 -113.2(2) . . . . ?
C21 C20 N4 C17 89.3(6) . . . . ?
C21 C20 N4 C19 -88.3(6) . . . . ?
C21 C20 N4 C20' 93(2) . . . . ?
C21' C20' N4 C17 88.9(8) . . . . ?
C21' C20' N4 C19 -89.6(10) . . . . ?
C21' C20' N4 C20 -88(2) . . . . ?
C6 C1 C2 C3 0.1(3) . . . . ?
C7 C1 C2 C3 176.97(17) . . . . ?
C1 C2 C3 C4 1.3(3) . . . . ?
C1 C2 C3 C8 -177.09(17) . . . . ?
C2 C3 C4 C5 -2.0(3) . . . . ?
C8 C3 C4 C5 176.33(18) . . . . ?
C9 O5 C5 C6 178.6(2) . . . . ?
C9 O5 C5 C4 -2.8(3) . . . . ?
C3 C4 C5 O5 -177.23(19) . . . . ?
C3 C4 C5 C6 1.4(3) . . . . ?
C2 C1 C6 C5 -0.7(3) . . . . ?
C7 C1 C6 C5 -177.48(18) . . . . ?
O5 C5 C6 C1 178.69(18) . . . . ?
C4 C5 C6 C1 0.0(3) . . . . ?
Zn1 O1 C7 O2 -2.5(2) . . . . ?
Zn1 O1 C7 C1 175.30(13) . . . . ?
C6 C1 C7 O2 -169.17(19) . . . . ?
C2 C1 C7 O2 14.0(3) . . . . ?
C6 C1 C7 O1 12.9(3) . . . . ?
C2 C1 C7 O1 -163.91(18) . . . . ?
Zn1 O4 C8 O3 -13.0(3) 1_545 . . . ?
Zn1 O4 C8 C3 167.14(13) 1_545 . . . ?
C2 C3 C8 O3 14.3(3) . . . . ?
C4 C3 C8 O3 -164.06(19) . . . . ?
C2 C3 C8 O4 -165.81(18) . . . . ?
C4 C3 C8 O4 15.8(3) . . . . ?
C11 N1 C10 N2 -0.1(2) . . . . ?
Zn1 N1 C10 N2 -177.28(14) . . . . ?
C12 N2 C10 N1 0.2(3) . . . . ?
C13 N2 C10 N1 173.5(2) . . . . ?
C10 N1 C11 C12 0.0(2) . . . . ?
Zn1 N1 C11 C12 176.77(15) . . . . ?
N1 C11 C12 N2 0.1(3) . . . . ?
C10 N2 C12 C11 -0.2(3) . . . . ?
C13 N2 C12 C11 -173.2(2) . . . . ?
C10 N2 C13 C14 -85.4(3) . . . . ?
C12 N2 C13 C14 86.5(3) . . . . ?
N2 C13 C14 C15 166.1(2) . . . . ?
C13 C14 C15 C15 -175.5(3) . . . 2_667 ?
C18 N3 C17 N4 0.6(3) . . . . ?
Zn1 N3 C17 N4 -176.68(16) . . . . ?
C19 N4 C17 N3 -0.3(3) . . . . ?
C20 N4 C17 N3 -178.1(4) . . . . ?
C20' N4 C17 N3 -179.2(4) . . . . ?
C17 N3 C18 C19 -0.8(3) . . . . ?
Zn1 N3 C18 C19 176.38(18) . . . . ?
N3 C18 C19 N4 0.6(3) . . . . ?
C17 N4 C19 C18 -0.2(3) . . . . ?
C20 N4 C19 C18 177.8(3) . . . . ?
C20' N4 C19 C18 178.3(5) . . . . ?
